data_7035401
loop_
_publ_author_name
'Lachachi, M. Belhadj'
'Benabdallah, Tayeb'
'Aguiar, Pedro M.'
'Youcef, M. Hadj'
'Whitwood, Adrian C.'
'Lynam, Jason M.'

_publ_section_title
;
 Synthesis of a series of new platinum organometallic complexes derived
 from bidentate Schiff-base ligands and their catalytic activity in the
 hydrosilylation and dehydrosilylation of styrene.
;
_journal_issue 26
_journal_name_full 'Dalton transactions (Cambridge, England : 2003)'
_journal_page_first 11919
_journal_page_last 11928
_journal_paper_doi 10.1039/c5dt01407g
_journal_volume 44
_journal_year 2015
_chemical_formula_moiety 'C52 H52 N2 O5 Pt2, 0.5(C5 H12)'
_chemical_formula_sum 'C54.5 H58 N2 O5 Pt2'
_chemical_formula_weight 1211.21
_chemical_name_systematic
;
 ?
;
_space_group_crystal_system triclinic
_space_group_IT_number 2
_space_group_name_Hall '-P 1'
_space_group_name_H-M_alt 'P -1'
_symmetry_space_group_name_Hall '-P 1'
_symmetry_space_group_name_H-M 'P -1'
_atom_sites_solution_hydrogens geom
_atom_sites_solution_primary iterative
_audit_creation_date 2014-12-03
_audit_creation_method
;
Olex2 1.2
(compiled 2014.11.28 svn.r3106 for OlexSys, GUI svn.r4957)
;
_audit_update_record
;
2015-03-20 deposited with the CCDC.
2015-05-26 downloaded from the CCDC.
;
_cell_angle_alpha 87.663(3)
_cell_angle_beta 84.731(4)
_cell_angle_gamma 82.141(4)
_cell_formula_units_Z 2
_cell_length_a 7.1629(4)
_cell_length_b 17.1325(7)
_cell_length_c 19.9614(8)
_cell_measurement_reflns_used 6720
_cell_measurement_temperature 110.05(10)
_cell_measurement_theta_max 30.0220
_cell_measurement_theta_min 3.2600
_cell_volume 2415.4(2)
_computing_cell_refinement
;
CrysAlisPro, Agilent Technologies,
Version 1.171.37.31 (release 14-01-2014 CrysAlis171 .NET)
(compiled Jan 14 2014,18:38:05)
;
_computing_data_collection
;
CrysAlisPro, Agilent Technologies,
Version 1.171.37.31 (release 14-01-2014 CrysAlis171 .NET)
(compiled Jan 14 2014,18:38:05)
;
_computing_data_reduction
;
CrysAlisPro, Agilent Technologies,
Version 1.171.37.31 (release 14-01-2014 CrysAlis171 .NET)
(compiled Jan 14 2014,18:38:05)
;
_computing_molecular_graphics 'Olex2 (Dolomanov et al., 2009)'
_computing_publication_material 'Olex2 (Dolomanov et al., 2009)'
_computing_structure_refinement 'ShelXL (Sheldrick, 2008)'
_computing_structure_solution
;
Superflip (Palatinus & Chapuis, 2007;Palatinus & van der Lee, 2008;
Palatinus et al., 2012)
;
_diffrn_ambient_environment N~2~
_diffrn_ambient_temperature 110.05(10)
_diffrn_detector 'CCD plate'
_diffrn_detector_area_resol_mean 16.1450
_diffrn_detector_type Eos
_diffrn_measured_fraction_theta_full 0.998
_diffrn_measured_fraction_theta_max 0.864
_diffrn_measurement_details
;
  1 omega    3.00   30.00   1.0000   90.0000
omega____ theta____ kappa____ phi______ frames
    -       21.5455   57.0000    0.0000 27

  2 omega   -7.00   91.00   1.0000   90.0000
omega____ theta____ kappa____ phi______ frames
    -       21.5455   77.0000  120.0000 98

  3 omega   22.00   63.00   1.0000   90.0000
omega____ theta____ kappa____ phi______ frames
    -       21.5455  -99.0000 -120.0000 41

  4 omega  -45.00   52.00   1.0000   90.0000
omega____ theta____ kappa____ phi______ frames
    -       21.5455  -77.0000    0.0000 97

  5 omega  -17.00   88.00   1.0000   90.0000
omega____ theta____ kappa____ phi______ frames
    -       21.5455   19.0000  -60.0000 105
;
_diffrn_measurement_device 'four-circle diffractometer'
_diffrn_measurement_device_type 'SuperNova, Single source at offset, Eos'
_diffrn_measurement_method '\w scans'
_diffrn_orient_matrix_UB_11 0.0066223000
_diffrn_orient_matrix_UB_12 -0.0330855000
_diffrn_orient_matrix_UB_13 0.0226178000
_diffrn_orient_matrix_UB_21 -0.0859821000
_diffrn_orient_matrix_UB_22 -0.0100514000
_diffrn_orient_matrix_UB_23 -0.0099919000
_diffrn_orient_matrix_UB_31 0.0513068000
_diffrn_orient_matrix_UB_32 -0.0235038000
_diffrn_orient_matrix_UB_33 -0.0257491000
_diffrn_radiation_monochromator mirror
_diffrn_radiation_probe x-ray
_diffrn_radiation_type MoK\a
_diffrn_radiation_wavelength 0.7107
_diffrn_reflns_av_R_equivalents 0.0282
_diffrn_reflns_av_unetI/netI 0.0588
_diffrn_reflns_Laue_measured_fraction_full 0.998
_diffrn_reflns_Laue_measured_fraction_max 0.864
_diffrn_reflns_limit_h_max 9
_diffrn_reflns_limit_h_min -9
_diffrn_reflns_limit_k_max 23
_diffrn_reflns_limit_k_min -23
_diffrn_reflns_limit_l_max 27
_diffrn_reflns_limit_l_min -26
_diffrn_reflns_number 19471
_diffrn_reflns_point_group_measured_fraction_full 0.998
_diffrn_reflns_point_group_measured_fraction_max 0.864
_diffrn_reflns_theta_full 25.000
_diffrn_reflns_theta_max 30.136
_diffrn_reflns_theta_min 2.882
_diffrn_source 'SuperNova (Mo) X-ray Source'
_exptl_absorpt_coefficient_mu 5.835
_exptl_absorpt_correction_T_max 0.764
_exptl_absorpt_correction_T_min 0.385
_exptl_absorpt_correction_type analytical
_exptl_absorpt_process_details
;
CrysAlisPro, Agilent Technologies,
Version 1.171.37.31 (release 14-01-2014 CrysAlis171 .NET)
(compiled Jan 14 2014,18:38:05)
Analytical numeric absorption correction using a multifaceted crystal
            model based on expressions derived by R.C. Clark & J.S. Reid.
(Clark, R. C. & Reid, J. S. (1995). Acta Cryst. A51, 887-897)
Empirical absorption correction using spherical harmonics,
 implemented in SCALE3 ABSPACK scaling algorithm.
;
_exptl_crystal_colour yellow
_exptl_crystal_colour_primary yellow
_exptl_crystal_density_diffrn 1.665
_exptl_crystal_description block
_exptl_crystal_F_000 1190
_exptl_crystal_size_max 0.3379
_exptl_crystal_size_mid 0.1045
_exptl_crystal_size_min 0.0492
_refine_diff_density_max 2.454
_refine_diff_density_min -1.960
_refine_diff_density_rms 0.166
_refine_ls_extinction_method none
_refine_ls_goodness_of_fit_ref 1.046
_refine_ls_hydrogen_treatment constr
_refine_ls_matrix_type full
_refine_ls_number_parameters 593
_refine_ls_number_reflns 12298
_refine_ls_number_restraints 6
_refine_ls_restrained_S_all 1.046
_refine_ls_R_factor_all 0.0533
_refine_ls_R_factor_gt 0.0353
_refine_ls_shift/su_max 0.003
_refine_ls_shift/su_mean 0.000
_refine_ls_structure_factor_coef Fsqd
_refine_ls_weighting_details 'w=1/[\s^2^(Fo^2^)+(0.0314P)^2^] where P=(Fo^2^+2Fc^2^)/3'
_refine_ls_weighting_scheme calc
_refine_ls_wR_factor_gt 0.0753
_refine_ls_wR_factor_ref 0.0812
_reflns_Friedel_coverage 0.000
_reflns_number_gt 9469
_reflns_number_total 12298
_reflns_threshold_expression 'I > 2\s(I)'
_cod_data_source_file c5dt01407g2.cif
_cod_data_source_block '[6e]'
_cod_depositor_comments 'Adding full bibliography for 7035397--7035401.cif.'
_cod_original_cell_volume 2415.37(18)
_cod_original_formula_sum 'C54.50 H58 N2 O5 Pt2'
_cod_database_code 7035401
_shelxl_version_number 2013-4
_chemical_oxdiff_formula 'C26 H24 N1 O3 Pt1'
_chemical_oxdiff_usercomment 'Billy's PtL5COD'
_shelx_space_group_comment
;
The symmetry employed for this shelxl refinement is uniquely defined
by the following loop, which should always be used as a source of
symmetry information in preference to the above space-group names.
They are only intended as comments.
;
_reflns_odcompleteness_completeness 99.89
_reflns_odcompleteness_iscentric 1
_reflns_odcompleteness_theta 26.32
_olex2_refinement_description
;
1. Fixed Uiso
 At 1.2 times of:
  All C(H) groups, All C(H,H) groups
 At 1.5 times of:
  All C(H,H,H) groups
2. Uiso/Uaniso restraints and constraints
Uanis(C55) \\sim Ueq: with sigma of 0.01 and sigma for terminal atoms of 0.02
Uanis(C53) = Uanis(C57)
3. Others
 Fixed Sof: C53(0.5) H53A(0.5) H53B(0.5) H53C(0.5) C54(0.5) H54A(0.5)
 H54B(0.5) C55(0.5) H55A(0.5) H55B(0.5) C56(0.5) H56A(0.5) H56B(0.5) C57(0.5)
 H57A(0.5) H57B(0.5) H57C(0.5)
4.a Ternary CH refined with riding coordinates:
 C19(H19), C22(H22), C23(H23), C26(H26), C27(H27), C30(H30), C31(H31), C34(H34)
4.b Secondary CH2 refined with riding coordinates:
 C20(H20A,H20B), C21(H21A,H21B), C24(H24A,H24B), C25(H25A,H25B), C28(H28A,
 H28B), C29(H29A,H29B), C32(H32A,H32B), C33(H33A,H33B), C54(H54A,H54B),
 C55(H55A,H55B), C56(H56A,H56B)
4.c Aromatic/amide H refined with riding coordinates:
 C2(H2), C3(H3), C5(H5), C6(H6), C7(H7), C8(H8), C11(H11), C13(H13), C14(H14),
 C16(H16), C17(H17), C36(H36), C37(H37), C39(H39), C40(H40), C41(H41), C42(H42),
  C45(H45), C47(H47), C48(H48), C50(H50), C51(H51)
4.d Idealised Me refined as rotating group:
 C18(H18A,H18B,H18C), C52(H52A,H52B,H52C), C53(H53A,H53B,H53C), C57(H57A,H57B,
 H57C)
;
_olex2_date_sample_data_collection 2014-04-23
_olex2_date_sample_submission 1396911600
_olex2_exptl_crystal_mounting_method 'oil on loop'
_olex2_submission_special_instructions 'No special instructions were received'

loop_
_space_group_symop_operation_xyz
'x, y, z'
'-x, -y, -z'

loop_
_atom_site_label
_atom_site_type_symbol
_atom_site_fract_x
_atom_site_fract_y
_atom_site_fract_z
_atom_site_U_iso_or_equiv
_atom_site_adp_type
_atom_site_occupancy
_atom_site_site_symmetry_order
_atom_site_calc_flag
_atom_site_refinement_flags_posn
_atom_site_refinement_flags_adp
_atom_site_refinement_flags_occupancy
_atom_site_disorder_assembly
_atom_site_disorder_group
C1 C 0.7625(7) 0.2337(3) 0.9234(3) 0.0262(11) Uani 1 1 d . . . . .
C2 C 0.8768(7) 0.1603(3) 0.9356(3) 0.0327(13) Uani 1 1 d . . . . .
H2 H 0.9590 0.1365 0.8999 0.039 Uiso 1 1 calc R . . . .
C3 C 0.8697(8) 0.1242(4) 0.9972(3) 0.0414(15) Uani 1 1 d . . . . .
H3 H 0.9439 0.0745 1.0033 0.050 Uiso 1 1 calc R . . . .
C4 C 0.7540(8) 0.1588(3) 1.0532(3) 0.0365(14) Uani 1 1 d . . . . .
C5 C 0.7564(9) 0.1227(4) 1.1179(3) 0.0456(16) Uani 1 1 d . . . . .
H5 H 0.8329 0.0735 1.1239 0.055 Uiso 1 1 calc R . . . .
C6 C 0.6520(8) 0.1566(4) 1.1716(3) 0.0453(16) Uani 1 1 d . . . . .
H6 H 0.6555 0.1318 1.2150 0.054 Uiso 1 1 calc R . . . .
C7 C 0.5402(8) 0.2279(4) 1.1624(3) 0.0410(15) Uani 1 1 d . . . . .
H7 H 0.4677 0.2522 1.2001 0.049 Uiso 1 1 calc R . . . .
C8 C 0.5312(7) 0.2647(3) 1.1002(3) 0.0339(13) Uani 1 1 d . . . . .
H8 H 0.4530 0.3137 1.0959 0.041 Uiso 1 1 calc R . . . .
C9 C 0.6367(7) 0.2308(3) 1.0419(3) 0.0297(12) Uani 1 1 d . . . . .
C10 C 0.6332(7) 0.2665(3) 0.9754(3) 0.0264(11) Uani 1 1 d . . . . .
C11 C 0.4971(7) 0.3337(3) 0.9648(3) 0.0261(11) Uani 1 1 d . . . . .
H11 H 0.4171 0.3515 1.0033 0.031 Uiso 1 1 calc R . . . .
C12 C 0.3155(6) 0.4380(3) 0.9137(2) 0.0227(11) Uani 1 1 d . . . . .
C13 C 0.3550(7) 0.5116(3) 0.9287(3) 0.0278(12) Uani 1 1 d . . . . .
H13 H 0.4807 0.5185 0.9362 0.033 Uiso 1 1 calc R . . . .
C14 C 0.2139(7) 0.5755(3) 0.9329(3) 0.0282(12) Uani 1 1 d . . . . .
H14 H 0.2425 0.6259 0.9435 0.034 Uiso 1 1 calc R . . . .
C15 C 0.0303(7) 0.5656(3) 0.9217(3) 0.0259(11) Uani 1 1 d . . . . .
C16 C -0.0100(7) 0.4924(3) 0.9069(3) 0.0258(11) Uani 1 1 d . . . . .
H16 H -0.1360 0.4856 0.8997 0.031 Uiso 1 1 calc R . . . .
C17 C 0.1312(6) 0.4283(3) 0.9025(2) 0.0248(11) Uani 1 1 d . . . . .
H17 H 0.1023 0.3780 0.8918 0.030 Uiso 1 1 calc R . . . .
C18 C -0.0676(7) 0.7025(3) 0.9363(3) 0.0385(15) Uani 1 1 d . . . . .
H18A H 0.0280 0.7160 0.9009 0.058 Uiso 1 1 calc GR . . . .
H18B H -0.0170 0.7024 0.9803 0.058 Uiso 1 1 calc GR . . . .
H18C H -0.1809 0.7416 0.9354 0.058 Uiso 1 1 calc GR . . . .
C19 C 0.8261(6) 0.3374(3) 0.7335(2) 0.0226(11) Uani 1 1 d . . . . .
H19 H 0.9364 0.2997 0.7471 0.027 Uiso 1 1 calc R . . . .
C20 C 0.9007(7) 0.4161(3) 0.7132(3) 0.0279(12) Uani 1 1 d . . . . .
H20A H 1.0003 0.4242 0.7425 0.033 Uiso 1 1 calc R . . . .
H20B H 0.9581 0.4137 0.6662 0.033 Uiso 1 1 calc R . . . .
C21 C 0.7417(7) 0.4857(3) 0.7194(3) 0.0297(12) Uani 1 1 d . . . . .
H21A H 0.7929 0.5325 0.7340 0.036 Uiso 1 1 calc R . . . .
H21B H 0.6934 0.4985 0.6748 0.036 Uiso 1 1 calc R . . . .
C22 C 0.5799(7) 0.4672(3) 0.7697(3) 0.0267(12) Uani 1 1 d . . . . .
H22 H 0.5307 0.5107 0.8012 0.032 Uiso 1 1 calc R . . . .
C23 C 0.4444(7) 0.4199(3) 0.7558(3) 0.0285(12) Uani 1 1 d . . . . .
H23 H 0.3205 0.4362 0.7821 0.034 Uiso 1 1 calc R . . . .
C24 C 0.4174(7) 0.3816(3) 0.6933(3) 0.0279(12) Uani 1 1 d . . . . .
H24A H 0.3303 0.4189 0.6678 0.034 Uiso 1 1 calc R . . . .
H24B H 0.3516 0.3353 0.7061 0.034 Uiso 1 1 calc R . . . .
C25 C 0.5872(6) 0.3540(3) 0.6457(3) 0.0271(11) Uani 1 1 d . . . . .
H25A H 0.6394 0.4010 0.6253 0.033 Uiso 1 1 calc R . . . .
H25B H 0.5441 0.3259 0.6088 0.033 Uiso 1 1 calc R . . . .
C26 C 0.7459(6) 0.3002(3) 0.6764(2) 0.0233(11) Uani 1 1 d . . . . .
H26 H 0.6992 0.2500 0.6931 0.028 Uiso 1 1 calc R . . . .
C27 C 1.0170(6) 0.2136(3) 0.6260(2) 0.0222(11) Uani 1 1 d . . . . .
H27 H 1.0396 0.2022 0.6744 0.027 Uiso 1 1 calc R . . . .
C28 C 1.1973(6) 0.2362(3) 0.5876(2) 0.0217(10) Uani 1 1 d . . . . .
H28A H 1.1691 0.2520 0.5409 0.026 Uiso 1 1 calc R . . . .
H28B H 1.2323 0.2828 0.6087 0.026 Uiso 1 1 calc R . . . .
C29 C 1.3664(6) 0.1726(3) 0.5846(3) 0.0246(11) Uani 1 1 d . . . . .
H29A H 1.4713 0.1934 0.5568 0.030 Uiso 1 1 calc R . . . .
H29B H 1.4064 0.1632 0.6308 0.030 Uiso 1 1 calc R . . . .
C30 C 1.3433(6) 0.0949(3) 0.5577(2) 0.0219(11) Uani 1 1 d . . . . .
H30 H 1.4649 0.0583 0.5554 0.026 Uiso 1 1 calc R . . . .
C31 C 1.2252(6) 0.0768(3) 0.5104(2) 0.0217(11) Uani 1 1 d . . . . .
H31 H 1.2830 0.0320 0.4814 0.026 Uiso 1 1 calc R . . . .
C32 C 1.0800(6) 0.1333(3) 0.4769(2) 0.0238(11) Uani 1 1 d . . . . .
H32A H 1.0468 0.1092 0.4361 0.029 Uiso 1 1 calc R . . . .
H32B H 1.1351 0.1819 0.4626 0.029 Uiso 1 1 calc R . . . .
C33 C 0.8990(6) 0.1551(3) 0.5240(2) 0.0222(10) Uani 1 1 d . . . . .
H33A H 0.8470 0.2107 0.5149 0.027 Uiso 1 1 calc R . . . .
H33B H 0.8029 0.1216 0.5144 0.027 Uiso 1 1 calc R . . . .
C34 C 0.9382(6) 0.1441(3) 0.5980(2) 0.0180(10) Uani 1 1 d . . . . .
H34 H 0.8156 0.1381 0.6247 0.022 Uiso 1 1 calc R . . . .
C35 C 1.2926(6) -0.1298(3) 0.6344(2) 0.0208(10) Uani 1 1 d . . . . .
C36 C 1.4509(7) -0.1900(3) 0.6231(3) 0.0298(12) Uani 1 1 d . . . . .
H36 H 1.5603 -0.1781 0.5961 0.036 Uiso 1 1 calc R . . . .
C37 C 1.4469(7) -0.2633(3) 0.6501(3) 0.0370(14) Uani 1 1 d . . . . .
H37 H 1.5559 -0.3014 0.6430 0.044 Uiso 1 1 calc R . . . .
C38 C 1.2832(7) -0.2856(3) 0.6893(3) 0.0309(12) Uani 1 1 d . . . . .
C39 C 1.2806(8) -0.3624(3) 0.7144(3) 0.0368(14) Uani 1 1 d . . . . .
H39 H 1.3892 -0.4003 0.7055 0.044 Uiso 1 1 calc R . . . .
C40 C 1.1258(8) -0.3849(3) 0.7514(3) 0.0401(15) Uani 1 1 d . . . . .
H40 H 1.1261 -0.4374 0.7686 0.048 Uiso 1 1 calc R . . . .
C41 C 0.9677(8) -0.3288(3) 0.7635(3) 0.0385(14) Uani 1 1 d . . . . .
H41 H 0.8590 -0.3436 0.7891 0.046 Uiso 1 1 calc R . . . .
C42 C 0.9651(7) -0.2531(3) 0.7393(3) 0.0310(13) Uani 1 1 d . . . . .
H42 H 0.8532 -0.2169 0.7475 0.037 Uiso 1 1 calc R . . . .
C43 C 1.1236(6) -0.2272(3) 0.7027(2) 0.0221(10) Uani 1 1 d . . . . .
C44 C 1.1326(6) -0.1471(3) 0.6766(2) 0.0191(10) Uani 1 1 d . . . . .
C45 C 0.9821(6) -0.0878(3) 0.6976(2) 0.0179(10) Uani 1 1 d . . . . .
H45 H 0.8901 -0.1054 0.7299 0.022 Uiso 1 1 calc R . . . .
C46 C 0.7782(6) 0.0279(3) 0.7136(2) 0.0175(10) Uani 1 1 d . . . . .
C47 C 0.7856(6) 0.0895(3) 0.7538(2) 0.0210(10) Uani 1 1 d . . . . .
H47 H 0.9041 0.1059 0.7600 0.025 Uiso 1 1 calc R . . . .
C48 C 0.6214(6) 0.1284(3) 0.7855(3) 0.0239(11) Uani 1 1 d . . . . .
H48 H 0.6272 0.1711 0.8138 0.029 Uiso 1 1 calc R . . . .
C49 C 0.4489(6) 0.1048(3) 0.7761(2) 0.0220(10) Uani 1 1 d . . . . .
C50 C 0.4409(6) 0.0414(3) 0.7362(2) 0.0231(11) Uani 1 1 d . . . . .
H50 H 0.3228 0.0243 0.7306 0.028 Uiso 1 1 calc R . . . .
C51 C 0.6050(6) 0.0034(3) 0.7048(2) 0.0210(10) Uani 1 1 d . . . . .
H51 H 0.6001 -0.0398 0.6769 0.025 Uiso 1 1 calc R . . . .
C52 C 0.2783(7) 0.2110(3) 0.8392(3) 0.0363(14) Uani 1 1 d . . . . .
H52A H 0.3442 0.2479 0.8102 0.054 Uiso 1 1 calc GR . . . .
H52B H 0.3441 0.1986 0.8800 0.054 Uiso 1 1 calc GR . . . .
H52C H 0.1481 0.2351 0.8516 0.054 Uiso 1 1 calc GR . . . .
N1 N 0.4685(5) 0.3739(2) 0.9090(2) 0.0226(9) Uani 1 1 d . . . . .
N2 N 0.9488(5) -0.0133(2) 0.68013(18) 0.0156(8) Uani 1 1 d . . . . .
O1 O 0.7895(4) 0.2631(2) 0.86252(18) 0.0270(8) Uani 1 1 d . . . . .
O2 O -0.1158(4) 0.6255(2) 0.92482(19) 0.0306(9) Uani 1 1 d . . . . .
O3 O 0.8840(4) 0.2846(2) 0.62059(17) 0.0251(8) Uani 1 1 d . . . . .
O4 O 1.3121(4) -0.06241(19) 0.60641(17) 0.0207(7) Uani 1 1 d . . . . .
O5 O 0.2758(4) 0.1407(2) 0.80424(19) 0.0294(9) Uani 1 1 d . . . . .
Pt1 Pt 0.64150(2) 0.35626(2) 0.81766(2) 0.02080(6) Uani 1 1 d . . . . .
Pt2 Pt 1.11496(2) 0.03965(2) 0.60760(2) 0.01592(5) Uani 1 1 d . . . . .
C53 C 0.687(8) -0.062(3) 0.906(3) 0.073(7) Uani 0.5 1 d . . P A -1
H53A H 0.7087 -0.0570 0.8571 0.110 Uiso 0.5 1 calc GR . P A -1
H53B H 0.6338 -0.1109 0.9184 0.110 Uiso 0.5 1 calc GR . P A -1
H53C H 0.8074 -0.0632 0.9262 0.110 Uiso 0.5 1 calc GR . P A -1
C54 C 0.544(2) 0.0111(10) 0.9334(7) 0.065(4) Uani 0.5 1 d . . P A -1
H54A H 0.6017 0.0600 0.9236 0.079 Uiso 0.5 1 calc R . P A -1
H54B H 0.4275 0.0155 0.9094 0.079 Uiso 0.5 1 calc R . P A -1
C55 C 0.489(5) 0.004(2) 1.0096(12) 0.046(5) Uani 0.5 1 d . U P A -1
H55A H 0.4414 -0.0472 1.0199 0.056 Uiso 0.5 1 calc R . P A -1
H55B H 0.6039 0.0040 1.0338 0.056 Uiso 0.5 1 calc R . P A -1
C56 C 0.348(2) 0.0668(9) 1.0335(9) 0.064(4) Uani 0.5 1 d . . P A -1
H56A H 0.2406 0.0723 1.0048 0.077 Uiso 0.5 1 calc R . P A -1
H56B H 0.4021 0.1170 1.0305 0.077 Uiso 0.5 1 calc R . P A -1
C57 C 0.276(9) 0.049(3) 1.106(3) 0.073(7) Uani 0.5 1 d . . P A -1
H57A H 0.1727 0.0903 1.1209 0.110 Uiso 0.5 1 calc GR . P A -1
H57B H 0.3800 0.0491 1.1354 0.110 Uiso 0.5 1 calc GR . P A -1
H57C H 0.2312 -0.0021 1.1098 0.110 Uiso 0.5 1 calc GR . P A -1

loop_
_atom_site_aniso_label
_atom_site_aniso_U_11
_atom_site_aniso_U_22
_atom_site_aniso_U_33
_atom_site_aniso_U_23
_atom_site_aniso_U_13
_atom_site_aniso_U_12
C1 0.029(3) 0.023(3) 0.028(3) -0.001(2) -0.010(2) -0.003(2)
C2 0.032(3) 0.027(3) 0.038(3) -0.001(3) -0.007(2) 0.003(2)
C3 0.046(3) 0.028(3) 0.050(4) 0.003(3) -0.013(3) 0.003(3)
C4 0.040(3) 0.033(3) 0.038(3) 0.004(3) -0.008(3) -0.008(3)
C5 0.056(4) 0.036(4) 0.046(4) 0.010(3) -0.021(3) -0.004(3)
C6 0.054(4) 0.055(4) 0.031(3) 0.017(3) -0.020(3) -0.017(3)
C7 0.040(3) 0.052(4) 0.032(3) 0.003(3) -0.005(3) -0.007(3)
C8 0.034(3) 0.037(3) 0.032(3) -0.001(3) -0.009(2) -0.007(3)
C9 0.028(3) 0.028(3) 0.033(3) 0.003(2) -0.008(2) -0.002(2)
C10 0.027(3) 0.024(3) 0.028(3) -0.001(2) -0.005(2) 0.001(2)
C11 0.026(3) 0.025(3) 0.027(3) -0.001(2) -0.001(2) -0.003(2)
C12 0.025(2) 0.020(3) 0.020(2) -0.001(2) 0.001(2) 0.006(2)
C13 0.027(3) 0.026(3) 0.028(3) -0.005(2) -0.002(2) 0.004(2)
C14 0.031(3) 0.021(3) 0.031(3) -0.009(2) 0.001(2) 0.002(2)
C15 0.025(2) 0.024(3) 0.027(3) 0.004(2) 0.000(2) 0.002(2)
C16 0.021(2) 0.029(3) 0.027(3) 0.005(2) 0.001(2) -0.004(2)
C17 0.029(3) 0.019(3) 0.024(3) -0.001(2) 0.003(2) 0.001(2)
C18 0.032(3) 0.025(3) 0.057(4) -0.008(3) -0.005(3) 0.004(2)
C19 0.019(2) 0.021(3) 0.026(3) -0.006(2) 0.002(2) 0.0030(19)
C20 0.024(2) 0.026(3) 0.032(3) -0.003(2) 0.005(2) -0.001(2)
C21 0.028(3) 0.027(3) 0.034(3) -0.006(2) -0.002(2) -0.002(2)
C22 0.027(3) 0.021(3) 0.029(3) -0.003(2) 0.002(2) 0.006(2)
C23 0.023(2) 0.027(3) 0.032(3) -0.007(2) -0.009(2) 0.012(2)
C24 0.024(2) 0.032(3) 0.027(3) 0.002(2) -0.003(2) -0.001(2)
C25 0.026(3) 0.027(3) 0.028(3) -0.003(2) -0.004(2) -0.002(2)
C26 0.022(2) 0.019(3) 0.028(3) -0.003(2) 0.006(2) -0.003(2)
C27 0.023(2) 0.019(3) 0.022(3) -0.003(2) 0.002(2) 0.003(2)
C28 0.022(2) 0.020(3) 0.024(3) -0.003(2) 0.001(2) -0.008(2)
C29 0.020(2) 0.023(3) 0.030(3) -0.006(2) 0.000(2) -0.004(2)
C30 0.017(2) 0.025(3) 0.021(2) 0.001(2) 0.0086(19) -0.0015(19)
C31 0.029(2) 0.018(3) 0.016(2) -0.002(2) 0.009(2) -0.002(2)
C32 0.028(3) 0.025(3) 0.018(2) -0.005(2) 0.000(2) -0.004(2)
C33 0.019(2) 0.023(3) 0.026(3) -0.001(2) -0.003(2) -0.0045(19)
C34 0.016(2) 0.019(2) 0.018(2) 0.0035(19) -0.0010(18) -0.0003(18)
C35 0.019(2) 0.019(3) 0.023(3) -0.002(2) -0.0018(19) 0.0011(19)
C36 0.023(2) 0.026(3) 0.036(3) 0.001(2) 0.009(2) 0.002(2)
C37 0.030(3) 0.029(3) 0.046(4) 0.003(3) 0.005(3) 0.012(2)
C38 0.036(3) 0.025(3) 0.029(3) 0.000(2) -0.003(2) 0.006(2)
C39 0.040(3) 0.021(3) 0.044(4) 0.004(3) 0.006(3) 0.010(2)
C40 0.054(4) 0.022(3) 0.041(4) 0.008(3) 0.003(3) 0.003(3)
C41 0.045(3) 0.025(3) 0.041(4) 0.004(3) 0.013(3) -0.003(3)
C42 0.037(3) 0.016(3) 0.037(3) 0.002(2) 0.007(2) 0.001(2)
C43 0.024(2) 0.016(2) 0.024(3) 0.000(2) -0.001(2) 0.0021(19)
C44 0.020(2) 0.018(2) 0.018(2) -0.002(2) -0.0009(18) 0.0017(19)
C45 0.019(2) 0.019(2) 0.015(2) -0.0002(19) -0.0007(18) -0.0032(19)
C46 0.021(2) 0.014(2) 0.016(2) 0.0025(18) 0.0031(18) 0.0022(18)
C47 0.018(2) 0.026(3) 0.020(2) -0.002(2) 0.0001(19) -0.006(2)
C48 0.026(2) 0.020(3) 0.025(3) -0.006(2) 0.004(2) -0.004(2)
C49 0.018(2) 0.021(3) 0.025(3) -0.001(2) 0.005(2) -0.0002(19)
C50 0.020(2) 0.025(3) 0.025(3) 0.000(2) -0.005(2) -0.006(2)
C51 0.021(2) 0.020(3) 0.022(3) -0.003(2) -0.0003(19) -0.0025(19)
C52 0.032(3) 0.029(3) 0.045(4) -0.016(3) 0.007(3) 0.003(2)
N1 0.023(2) 0.018(2) 0.027(2) -0.0078(18) -0.0031(17) 0.0021(17)
N2 0.0160(18) 0.015(2) 0.0150(19) -0.0002(16) 0.0022(15) -0.0035(15)
O1 0.0253(17) 0.0209(19) 0.033(2) -0.0029(16) -0.0035(15) 0.0039(14)
O2 0.0251(18) 0.025(2) 0.039(2) -0.0036(18) -0.0002(16) 0.0064(15)
O3 0.0273(18) 0.0214(19) 0.0232(18) -0.0031(15) 0.0057(15) 0.0044(14)
O4 0.0164(15) 0.0179(18) 0.0268(19) -0.0007(15) -0.0001(14) 0.0002(13)
O5 0.0180(16) 0.028(2) 0.041(2) -0.0091(18) 0.0049(15) 0.0017(15)
Pt1 0.01909(10) 0.01970(11) 0.02246(11) -0.00444(8) -0.00168(8) 0.00255(7)
Pt2 0.01509(9) 0.01513(10) 0.01677(9) -0.00238(7) 0.00155(7) -0.00064(7)
C53 0.073(19) 0.077(17) 0.08(2) 0.029(13) -0.020(14) -0.046(10)
C54 0.077(11) 0.085(13) 0.039(8) 0.025(8) -0.017(8) -0.030(9)
C55 0.050(7) 0.044(7) 0.045(11) 0.005(8) 0.001(8) -0.012(5)
C56 0.053(9) 0.054(10) 0.088(13) 0.031(9) -0.016(8) -0.017(7)
C57 0.073(19) 0.077(17) 0.08(2) 0.029(13) -0.020(14) -0.046(10)

loop_
_atom_type_symbol
_atom_type_description
_atom_type_scat_dispersion_real
_atom_type_scat_dispersion_imag
_atom_type_scat_source
C C 0.0033 0.0016 'International Tables Vol C Tables 4.2.6.8 and 6.1.1.4'
H H 0.0000 0.0000 'International Tables Vol C Tables 4.2.6.8 and 6.1.1.4'
N N 0.0061 0.0033 'International Tables Vol C Tables 4.2.6.8 and 6.1.1.4'
O O 0.0106 0.0060 'International Tables Vol C Tables 4.2.6.8 and 6.1.1.4'
Pt Pt -1.7033 8.3905 'International Tables Vol C Tables 4.2.6.8 and 6.1.1.4'

loop_
_exptl_crystal_face_index_h
_exptl_crystal_face_index_k
_exptl_crystal_face_index_l
_exptl_crystal_face_perp_dist
_exptl_oxdiff_crystal_face_indexfrac_h
_exptl_oxdiff_crystal_face_indexfrac_k
_exptl_oxdiff_crystal_face_indexfrac_l
_exptl_oxdiff_crystal_face_x
_exptl_oxdiff_crystal_face_y
_exptl_oxdiff_crystal_face_z
0 3 5 0.0787 0.0008 2.9890 5.0056 0.0143 -0.0801 -0.1991
1 -3 -5 0.0447 0.9995 -2.9926 -4.9997 -0.0075 -0.0059 0.2504
-5 -4 -4 0.1660 -5.0041 -3.9728 -4.0354 0.0070 0.5105 -0.0595
5 4 4 0.1660 5.0041 3.9728 4.0354 -0.0070 -0.5105 0.0595
0 1 -1 0.0246 0.0017 1.0018 -0.9994 -0.0557 -0.0002 0.0023
0 -1 1 0.0246 -0.0017 -1.0018 0.9994 0.0557 0.0002 -0.0023
2 -15 -21 0.0557 1.9946 -14.9604 -21.0144 0.0329 0.1888 0.9951
-2 15 21 0.0489 -1.9946 14.9604 21.0144 -0.0329 -0.1888 -0.9951
4 -13 19 0.0805 3.9753 -13.0503 19.0179 0.8882 -0.4007 0.0210
1 -5 -27 0.0565 1.0094 -4.9468 -27.0120 -0.4406 0.2328 0.8636
-4 13 -19 0.0870 -3.9753 13.0503 -19.0179 -0.8882 0.4007 -0.0210
-1 22 11 0.0464 -0.9804 21.9756 11.0232 -0.4842 -0.2467 -0.8507
-5 -20 11 0.0854 -5.0313 -19.9997 10.9540 0.8761 0.5242 -0.0701
-2 -24 0 0.0806 -2.0290 -23.9870 -0.0379 0.7793 0.4159 0.4607

loop_
_geom_angle_atom_site_label_1
_geom_angle_atom_site_label_2
_geom_angle_atom_site_label_3
_geom_angle
C10 C1 C2 119.2(5)
O1 C1 C2 114.3(4)
O1 C1 C10 126.5(5)
C1 C2 H2 119.5
C3 C2 C1 121.1(5)
C3 C2 H2 119.5
C2 C3 H3 119.1
C2 C3 C4 121.8(6)
C4 C3 H3 119.1
C5 C4 C3 121.1(6)
C5 C4 C9 120.9(5)
C9 C4 C3 118.0(6)
C4 C5 H5 119.3
C6 C5 C4 121.4(6)
C6 C5 H5 119.3
C5 C6 H6 120.5
C5 C6 C7 118.9(6)
C7 C6 H6 120.5
C6 C7 H7 119.1
C8 C7 C6 121.7(6)
C8 C7 H7 119.1
C7 C8 H8 119.3
C7 C8 C9 121.5(6)
C9 C8 H8 119.3
C4 C9 C8 115.5(5)
C4 C9 C10 120.4(5)
C8 C9 C10 124.1(5)
C1 C10 C9 119.1(5)
C1 C10 C11 122.5(5)
C11 C10 C9 118.4(5)
C10 C11 H11 115.9
N1 C11 C10 128.2(5)
N1 C11 H11 115.9
C13 C12 C17 119.3(4)
C13 C12 N1 118.5(4)
C17 C12 N1 122.2(4)
C12 C13 H13 119.5
C12 C13 C14 120.9(5)
C14 C13 H13 119.5
C13 C14 H14 120.2
C13 C14 C15 119.6(5)
C15 C14 H14 120.2
C16 C15 C14 119.7(5)
O2 C15 C14 123.1(5)
O2 C15 C16 117.2(4)
C15 C16 H16 119.6
C15 C16 C17 120.7(5)
C17 C16 H16 119.6
C12 C17 H17 120.2
C16 C17 C12 119.7(5)
C16 C17 H17 120.2
H18A C18 H18B 109.5
H18A C18 H18C 109.5
H18B C18 H18C 109.5
O2 C18 H18A 109.5
O2 C18 H18B 109.5
O2 C18 H18C 109.5
C20 C19 H19 107.0
C20 C19 Pt1 107.6(3)
C26 C19 H19 107.0
C26 C19 C20 113.7(4)
C26 C19 Pt1 114.3(3)
Pt1 C19 H19 107.0
C19 C20 H20A 109.3
C19 C20 H20B 109.3
H20A C20 H20B 108.0
C21 C20 C19 111.4(4)
C21 C20 H20A 109.3
C21 C20 H20B 109.3
C20 C21 H21A 109.3
C20 C21 H21B 109.3
H21A C21 H21B 108.0
C22 C21 C20 111.5(4)
C22 C21 H21A 109.3
C22 C21 H21B 109.3
C21 C22 H22 114.1
C21 C22 Pt1 111.7(3)
C23 C22 C21 123.8(5)
C23 C22 H22 114.1
C23 C22 Pt1 71.3(3)
Pt1 C22 H22 114.1
C22 C23 H23 111.2
C22 C23 C24 130.5(5)
C22 C23 Pt1 70.0(3)
C24 C23 H23 111.2
C24 C23 Pt1 115.8(3)
Pt1 C23 H23 111.2
C23 C24 H24A 107.5
C23 C24 H24B 107.5
C23 C24 C25 119.4(4)
H24A C24 H24B 107.0
C25 C24 H24A 107.5
C25 C24 H24B 107.5
C24 C25 H25A 108.3
C24 C25 H25B 108.3
C24 C25 C26 115.9(4)
H25A C25 H25B 107.4
C26 C25 H25A 108.3
C26 C25 H25B 108.3
C19 C26 H26 109.5
C25 C26 C19 113.3(4)
C25 C26 H26 109.5
O3 C26 C19 111.7(4)
O3 C26 C25 103.2(4)
O3 C26 H26 109.5
C28 C27 H27 109.5
C28 C27 C34 115.3(4)
C34 C27 H27 109.5
O3 C27 H27 109.5
O3 C27 C28 103.0(4)
O3 C27 C34 110.0(4)
C27 C28 H28A 108.4
C27 C28 H28B 108.4
H28A C28 H28B 107.4
C29 C28 C27 115.6(4)
C29 C28 H28A 108.4
C29 C28 H28B 108.4
C28 C29 H29A 107.8
C28 C29 H29B 107.8
H29A C29 H29B 107.2
C30 C29 C28 117.9(4)
C30 C29 H29A 107.8
C30 C29 H29B 107.8
C29 C30 H30 111.5
C29 C30 Pt2 114.9(3)
C31 C30 C29 130.0(5)
C31 C30 H30 111.5
C31 C30 Pt2 70.4(3)
Pt2 C30 H30 111.5
C30 C31 H31 113.3
C30 C31 C32 126.7(4)
C30 C31 Pt2 71.5(3)
C32 C31 H31 113.3
C32 C31 Pt2 110.9(3)
Pt2 C31 H31 113.3
C31 C32 H32A 109.2
C31 C32 H32B 109.2
C31 C32 C33 112.2(4)
H32A C32 H32B 107.9
C33 C32 H32A 109.2
C33 C32 H32B 109.2
C32 C33 H33A 109.3
C32 C33 H33B 109.3
H33A C33 H33B 108.0
C34 C33 C32 111.5(4)
C34 C33 H33A 109.3
C34 C33 H33B 109.3
C27 C34 H34 107.7
C27 C34 Pt2 112.3(3)
C33 C34 C27 113.9(4)
C33 C34 H34 107.7
C33 C34 Pt2 107.4(3)
Pt2 C34 H34 107.7
C44 C35 C36 119.2(5)
O4 C35 C36 115.7(4)
O4 C35 C44 125.1(4)
C35 C36 H36 119.5
C37 C36 C35 121.0(5)
C37 C36 H36 119.5
C36 C37 H37 119.0
C36 C37 C38 122.1(5)
C38 C37 H37 119.0
C39 C38 C37 120.8(5)
C39 C38 C43 120.5(5)
C43 C38 C37 118.7(5)
C38 C39 H39 119.2
C40 C39 C38 121.6(5)
C40 C39 H39 119.2
C39 C40 H40 120.8
C39 C40 C41 118.4(5)
C41 C40 H40 120.8
C40 C41 H41 119.2
C42 C41 C40 121.5(5)
C42 C41 H41 119.2
C41 C42 H42 119.1
C41 C42 C43 121.8(5)
C43 C42 H42 119.1
C38 C43 C44 119.0(4)
C42 C43 C38 116.1(5)
C42 C43 C44 124.9(4)
C35 C44 C43 119.8(4)
C35 C44 C45 122.2(4)
C45 C44 C43 117.9(4)
C44 C45 H45 114.5
N2 C45 C44 131.1(4)
N2 C45 H45 114.5
C47 C46 C51 120.0(4)
C47 C46 N2 120.9(4)
C51 C46 N2 119.1(4)
C46 C47 H47 119.8
C46 C47 C48 120.3(4)
C48 C47 H47 119.8
C47 C48 H48 120.1
C49 C48 C47 119.9(4)
C49 C48 H48 120.1
C48 C49 C50 120.1(4)
C48 C49 O5 124.6(4)
C50 C49 O5 115.3(4)
C49 C50 H50 120.2
C51 C50 C49 119.5(4)
C51 C50 H50 120.2
C46 C51 H51 119.9
C50 C51 C46 120.2(4)
C50 C51 H51 119.9
H52A C52 H52B 109.5
H52A C52 H52C 109.5
H52B C52 H52C 109.5
O5 C52 H52A 109.5
O5 C52 H52B 109.5
O5 C52 H52C 109.5
C11 N1 C12 115.3(4)
C11 N1 Pt1 124.5(3)
C12 N1 Pt1 119.9(3)
C45 N2 C46 114.2(4)
C45 N2 Pt2 123.1(3)
C46 N2 Pt2 122.6(3)
C1 O1 Pt1 129.1(3)
C15 O2 C18 116.0(4)
C26 O3 C27 116.3(4)
C35 O4 Pt2 128.1(3)
C49 O5 C52 116.3(4)
C19 Pt1 C22 81.88(19)
C19 Pt1 C23 88.4(2)
C19 Pt1 N1 175.69(17)
C22 Pt1 C23 38.72(19)
C22 Pt1 N1 100.32(17)
N1 Pt1 C23 95.66(18)
O1 Pt1 C19 88.34(17)
O1 Pt1 C22 159.94(17)
O1 Pt1 C23 158.98(18)
O1 Pt1 N1 88.43(15)
C31 Pt2 C30 38.06(18)
C34 Pt2 C30 89.27(18)
C34 Pt2 C31 81.39(18)
C34 Pt2 O4 173.07(15)
N2 Pt2 C30 161.84(17)
N2 Pt2 C31 159.64(17)
N2 Pt2 C34 97.62(16)
N2 Pt2 O4 89.09(13)
O4 Pt2 C30 84.81(15)
O4 Pt2 C31 91.72(15)
H53A C53 H53B 109.5
H53A C53 H53C 109.5
H53B C53 H53C 109.5
C54 C53 H53A 109.5
C54 C53 H53B 109.5
C54 C53 H53C 109.5
C53 C54 H54A 109.1
C53 C54 H54B 109.1
H54A C54 H54B 107.9
C55 C54 C53 112(3)
C55 C54 H54A 109.1
C55 C54 H54B 109.1
C54 C55 H55A 109.1
C54 C55 H55B 109.1
H55A C55 H55B 107.8
C56 C55 C54 113(2)
C56 C55 H55A 109.1
C56 C55 H55B 109.1
C55 C56 H56A 109.6
C55 C56 H56B 109.6
C55 C56 C57 110(3)
H56A C56 H56B 108.1
C57 C56 H56A 109.6
C57 C56 H56B 109.6
C56 C57 H57A 109.5
C56 C57 H57B 109.5
C56 C57 H57C 109.5
H57A C57 H57B 109.5
H57A C57 H57C 109.5
H57B C57 H57C 109.5

loop_
_geom_bond_atom_site_label_1
_geom_bond_atom_site_label_2
_geom_bond_distance
C1 C2 1.429(7)
C1 C10 1.407(7)
C1 O1 1.304(6)
C2 H2 0.9500
C2 C3 1.354(8)
C3 H3 0.9500
C3 C4 1.428(8)
C4 C5 1.408(8)
C4 C9 1.417(7)
C5 H5 0.9500
C5 C6 1.354(8)
C6 H6 0.9500
C6 C7 1.382(8)
C7 H7 0.9500
C7 C8 1.370(8)
C8 H8 0.9500
C8 C9 1.427(7)
C9 C10 1.440(7)
C10 C11 1.425(7)
C11 H11 0.9500
C11 N1 1.304(6)
C12 C13 1.378(7)
C12 C17 1.393(6)
C12 N1 1.441(6)
C13 H13 0.9500
C13 C14 1.385(6)
C14 H14 0.9500
C14 C15 1.388(7)
C15 C16 1.374(7)
C15 O2 1.361(5)
C16 H16 0.9500
C16 C17 1.387(6)
C17 H17 0.9500
C18 H18A 0.9800
C18 H18B 0.9800
C18 H18C 0.9800
C18 O2 1.441(6)
C19 H19 1.0000
C19 C20 1.542(7)
C19 C26 1.521(7)
C19 Pt1 2.048(4)
C20 H20A 0.9900
C20 H20B 0.9900
C20 C21 1.532(6)
C21 H21A 0.9900
C21 H21B 0.9900
C21 C22 1.521(7)
C22 H22 1.0000
C22 C23 1.400(7)
C22 Pt1 2.103(5)
C23 H23 1.0000
C23 C24 1.474(7)
C23 Pt1 2.120(5)
C24 H24A 0.9900
C24 H24B 0.9900
C24 C25 1.507(6)
C25 H25A 0.9900
C25 H25B 0.9900
C25 C26 1.521(7)
C26 H26 1.0000
C26 O3 1.429(5)
C27 H27 1.0000
C27 C28 1.529(6)
C27 C34 1.532(6)
C27 O3 1.446(5)
C28 H28A 0.9900
C28 H28B 0.9900
C28 C29 1.514(6)
C29 H29A 0.9900
C29 H29B 0.9900
C29 C30 1.489(6)
C30 H30 1.0000
C30 C31 1.396(7)
C30 Pt2 2.148(4)
C31 H31 1.0000
C31 C32 1.504(7)
C31 Pt2 2.133(4)
C32 H32A 0.9900
C32 H32B 0.9900
C32 C33 1.541(6)
C33 H33A 0.9900
C33 H33B 0.9900
C33 C34 1.530(6)
C34 H34 1.0000
C34 Pt2 2.058(4)
C35 C36 1.433(6)
C35 C44 1.416(6)
C35 O4 1.282(6)
C36 H36 0.9500
C36 C37 1.350(7)
C37 H37 0.9500
C37 C38 1.436(7)
C38 C39 1.391(7)
C38 C43 1.425(6)
C39 H39 0.9500
C39 C40 1.366(7)
C40 H40 0.9500
C40 C41 1.390(7)
C41 H41 0.9500
C41 C42 1.363(7)
C42 H42 0.9500
C42 C43 1.408(7)
C43 C44 1.455(7)
C44 C45 1.422(6)
C45 H45 0.9500
C45 N2 1.305(6)
C46 C47 1.361(6)
C46 C51 1.392(6)
C46 N2 1.446(5)
C47 H47 0.9500
C47 C48 1.382(6)
C48 H48 0.9500
C48 C49 1.382(6)
C49 C50 1.384(6)
C49 O5 1.386(5)
C50 H50 0.9500
C50 C51 1.374(6)
C51 H51 0.9500
C52 H52A 0.9800
C52 H52B 0.9800
C52 H52C 0.9800
C52 O5 1.420(6)
N1 Pt1 2.116(4)
N2 Pt2 2.051(4)
O1 Pt1 2.017(4)
O4 Pt2 2.091(3)
C53 H53A 0.9800
C53 H53B 0.9800
C53 H53C 0.9800
C53 C54 1.59(6)
C54 H54A 0.9900
C54 H54B 0.9900
C54 C55 1.54(3)
C55 H55A 0.9900
C55 H55B 0.9900
C55 C56 1.44(3)
C56 H56A 0.9900
C56 H56B 0.9900
C56 C57 1.53(6)
C57 H57A 0.9800
C57 H57B 0.9800
C57 H57C 0.9800

loop_
_geom_torsion_atom_site_label_1
_geom_torsion_atom_site_label_2
_geom_torsion_atom_site_label_3
_geom_torsion_atom_site_label_4
_geom_torsion
C1 C2 C3 C4 -2.4(9)
C1 C10 C11 N1 0.5(9)
C2 C1 C10 C9 8.1(7)
C2 C1 C10 C11 -171.5(5)
C2 C1 O1 Pt1 171.2(3)
C2 C3 C4 C5 -176.3(6)
C2 C3 C4 C9 3.5(9)
C3 C4 C5 C6 177.6(6)
C3 C4 C9 C8 -177.0(5)
C3 C4 C9 C10 1.2(8)
C4 C5 C6 C7 0.4(9)
C4 C9 C10 C1 -7.0(8)
C4 C9 C10 C11 172.6(5)
C5 C4 C9 C8 2.8(8)
C5 C4 C9 C10 -179.0(5)
C5 C6 C7 C8 0.6(9)
C6 C7 C8 C9 0.2(9)
C7 C8 C9 C4 -1.8(8)
C7 C8 C9 C10 180.0(5)
C8 C9 C10 C1 171.1(5)
C8 C9 C10 C11 -9.3(8)
C9 C4 C5 C6 -2.2(9)
C9 C10 C11 N1 -179.1(5)
C10 C1 C2 C3 -3.6(8)
C10 C1 O1 Pt1 -7.8(8)
C10 C11 N1 C12 178.2(5)
C10 C11 N1 Pt1 -6.6(8)
C12 C13 C14 C15 -0.3(8)
C13 C12 C17 C16 -0.4(7)
C13 C12 N1 C11 90.8(6)
C13 C12 N1 Pt1 -84.6(5)
C13 C14 C15 C16 0.5(8)
C13 C14 C15 O2 -179.9(5)
C14 C15 C16 C17 -0.7(8)
C14 C15 O2 C18 4.1(7)
C15 C16 C17 C12 0.6(8)
C16 C15 O2 C18 -176.4(5)
C17 C12 C13 C14 0.3(8)
C17 C12 N1 C11 -90.5(6)
C17 C12 N1 Pt1 94.2(5)
C19 C20 C21 C22 24.3(6)
C19 C26 O3 C27 80.7(5)
C20 C19 C26 C25 -56.9(5)
C20 C19 C26 O3 59.2(5)
C20 C21 C22 C23 -77.3(6)
C20 C21 C22 Pt1 4.2(5)
C21 C22 C23 C24 -3.2(9)
C21 C22 C23 Pt1 104.1(5)
C22 C23 C24 C25 31.8(8)
C23 C24 C25 C26 53.2(7)
C24 C25 C26 C19 -58.7(6)
C24 C25 C26 O3 -179.7(4)
C25 C26 O3 C27 -157.2(4)
C26 C19 C20 C21 85.6(5)
C27 C28 C29 C30 55.1(6)
C28 C27 C34 C33 -55.9(5)
C28 C27 C34 Pt2 66.5(5)
C28 C27 O3 C26 -147.3(4)
C28 C29 C30 C31 29.3(7)
C28 C29 C30 Pt2 -55.4(6)
C29 C30 C31 C32 -3.8(8)
C29 C30 C31 Pt2 -106.6(5)
C30 C31 C32 C33 -76.7(6)
C31 C32 C33 C34 24.0(6)
C32 C33 C34 C27 82.6(5)
C32 C33 C34 Pt2 -42.5(4)
C34 C27 C28 C29 -60.5(6)
C34 C27 O3 C26 89.3(5)
C35 C36 C37 C38 2.2(9)
C35 C44 C45 N2 7.0(8)
C36 C35 C44 C43 -5.7(7)
C36 C35 C44 C45 171.0(5)
C36 C35 O4 Pt2 178.1(3)
C36 C37 C38 C39 177.5(6)
C36 C37 C38 C43 -3.1(9)
C37 C38 C39 C40 -179.6(6)
C37 C38 C43 C42 177.9(5)
C37 C38 C43 C44 -0.4(8)
C38 C39 C40 C41 0.5(9)
C38 C43 C44 C35 4.8(7)
C38 C43 C44 C45 -172.1(4)
C39 C38 C43 C42 -2.7(8)
C39 C38 C43 C44 179.0(5)
C39 C40 C41 C42 -0.1(10)
C40 C41 C42 C43 -1.7(10)
C41 C42 C43 C38 3.1(8)
C41 C42 C43 C44 -178.7(5)
C42 C43 C44 C35 -173.4(5)
C42 C43 C44 C45 9.7(8)
C43 C38 C39 C40 1.0(9)
C43 C44 C45 N2 -176.2(5)
C44 C35 C36 C37 2.2(8)
C44 C35 O4 Pt2 -4.5(7)
C44 C45 N2 C46 -179.8(5)
C44 C45 N2 Pt2 3.5(7)
C46 C47 C48 C49 -0.4(8)
C47 C46 C51 C50 0.3(7)
C47 C46 N2 C45 118.5(5)
C47 C46 N2 Pt2 -64.8(6)
C47 C48 C49 C50 1.5(8)
C47 C48 C49 O5 -178.5(5)
C48 C49 C50 C51 -1.6(8)
C48 C49 O5 C52 6.7(8)
C49 C50 C51 C46 0.7(8)
C50 C49 O5 C52 -173.3(5)
C51 C46 C47 C48 -0.5(8)
C51 C46 N2 C45 -60.9(6)
C51 C46 N2 Pt2 115.7(4)
N1 C12 C13 C14 179.1(5)
N1 C12 C17 C16 -179.2(4)
N2 C46 C47 C48 -179.9(4)
N2 C46 C51 C50 179.8(4)
O1 C1 C2 C3 177.4(5)
O1 C1 C10 C9 -173.0(5)
O1 C1 C10 C11 7.4(8)
O2 C15 C16 C17 179.7(4)
O3 C27 C28 C29 179.7(4)
O3 C27 C34 C33 60.0(5)
O3 C27 C34 Pt2 -177.6(3)
O4 C35 C36 C37 179.8(5)
O4 C35 C44 C43 177.0(5)
O4 C35 C44 C45 -6.4(8)
O5 C49 C50 C51 178.3(5)
Pt1 C19 C20 C21 -42.0(5)
Pt1 C19 C26 C25 67.1(5)
Pt1 C19 C26 O3 -176.8(3)
Pt1 C22 C23 C24 -107.3(5)
Pt1 C23 C24 C25 -53.2(6)
Pt2 C30 C31 C32 102.8(4)
Pt2 C31 C32 C33 5.4(5)
C53 C54 C55 C56 -175(3)
C54 C55 C56 C57 171(3)

loop_
_smtbx_masks_void_nr
_smtbx_masks_void_average_x
_smtbx_masks_void_average_y
_smtbx_masks_void_average_z
_smtbx_masks_void_volume
_smtbx_masks_void_count_electrons
1 -0.731 0.500 0.500 273.6 1.3
